data_4117327
loop_
_publ_author_name
'Djamaladdin G. Musaev'
'Alexey Kaledin'
'Bing-Feng Shi'
'Jin-Quan Yu'

_publ_section_title
;
 Key Mechanistic Features of Enantioselective C-H Bond Activation
 Reactions Catalyzed by [(Chiral Mono-N-Protected Amino Acid)-Pd(II)]
 Complexes
;
_journal_name_full 'Journal of the American Chemical Society'
_journal_page_first 1690
_journal_page_last 1698
_journal_paper_doi 10.1021/ja208661v
_journal_volume 134
_journal_year 2012
_chemical_formula_sum 'C41 H36 Cl2 N2 O4 Pd2'
_chemical_formula_weight 904.42
_chemical_name_systematic
; 
 ? 
;
_space_group_IT_number 33
_symmetry_cell_setting orthorhombic
_symmetry_space_group_name_Hall 'P 2c -2n'
_symmetry_space_group_name_H-M 'P n a 21'
_atom_sites_solution_hydrogens geom
_atom_sites_solution_primary direct
_atom_sites_solution_secondary difmap
_audit_creation_method SHELXL-97
_cell_angle_alpha 90.00
_cell_angle_beta 90.00
_cell_angle_gamma 90.00
_cell_formula_units_Z 8
_cell_length_a 47.632(10)
_cell_length_b 11.154(2)
_cell_length_c 14.125(3)
_cell_measurement_reflns_used 7026
_cell_measurement_temperature 296(2)
_cell_measurement_theta_max 27.15
_cell_measurement_theta_min 2.23
_cell_volume 7504(3)
_computing_cell_refinement 'Bruker SAINT+'
_computing_data_collection 'Bruker SMART'
_computing_data_reduction 'Bruker SAINT+'
_computing_molecular_graphics 'Bruker SHELXTL'
_computing_publication_material 'Bruker SHELXTL'
_computing_structure_refinement 'SHELXL-97 (Sheldrick, 1997)'
_computing_structure_solution 'SHELXS-97 (Sheldrick, 1997)'
_diffrn_ambient_temperature 296(2)
_diffrn_measured_fraction_theta_full 1.000
_diffrn_measured_fraction_theta_max 1.000
_diffrn_measurement_device_type 'CCD area detector'
_diffrn_measurement_method 'phi and omega scans'
_diffrn_radiation_monochromator graphite
_diffrn_radiation_source 'fine-focus sealed tube'
_diffrn_radiation_type MoK\a
_diffrn_radiation_wavelength 0.71073
_diffrn_reflns_av_R_equivalents 0.0502
_diffrn_reflns_av_sigmaI/netI 0.0472
_diffrn_reflns_limit_h_max 56
_diffrn_reflns_limit_h_min -56
_diffrn_reflns_limit_k_max 13
_diffrn_reflns_limit_k_min -13
_diffrn_reflns_limit_l_max 16
_diffrn_reflns_limit_l_min -16
_diffrn_reflns_number 53475
_diffrn_reflns_theta_full 25.00
_diffrn_reflns_theta_max 25.00
_diffrn_reflns_theta_min 1.68
_diffrn_standards_decay_% 1
_exptl_absorpt_coefficient_mu 1.145
_exptl_absorpt_correction_T_max 0.9665
_exptl_absorpt_correction_T_min 0.7868
_exptl_absorpt_correction_type multi-scan
_exptl_absorpt_process_details 'SADABS (Sheldrick, 1999)'
_exptl_crystal_colour Yellow
_exptl_crystal_density_diffrn 1.601
_exptl_crystal_density_meas 0
_exptl_crystal_description Plate-like
_exptl_crystal_F_000 3632
_exptl_crystal_size_max 0.22
_exptl_crystal_size_mid 0.18
_exptl_crystal_size_min 0.03
_refine_diff_density_max 1.330
_refine_diff_density_min -1.107
_refine_diff_density_rms 0.121
_refine_ls_abs_structure_details 'Flack H D (1983), Acta Cryst. A39, 876-881'
_refine_ls_abs_structure_Flack 0.55(6)
_refine_ls_extinction_coef 0.00000(2)
_refine_ls_extinction_expression Fc^*^=kFc[1+0.001xFc^2^\l^3^/sin(2\q)]^-1/4^
_refine_ls_extinction_method SHELXL
_refine_ls_goodness_of_fit_ref 1.055
_refine_ls_hydrogen_treatment mixed
_refine_ls_matrix_type full
_refine_ls_number_parameters 715
_refine_ls_number_reflns 13227
_refine_ls_number_restraints 10
_refine_ls_restrained_S_all 1.059
_refine_ls_R_factor_all 0.0878
_refine_ls_R_factor_gt 0.0646
_refine_ls_shift/su_max 0.067
_refine_ls_shift/su_mean 0.024
_refine_ls_structure_factor_coef Fsqd
_refine_ls_weighting_details 'calc w=1/[\s^2^(Fo^2^)+(0.0680P)^2^+32.0000P] where P=(Fo^2^+2Fc^2^)/3'
_refine_ls_weighting_scheme calc
_refine_ls_wR_factor_gt 0.1514
_refine_ls_wR_factor_ref 0.1660
_reflns_number_gt 10020
_reflns_number_total 13227
_reflns_threshold_expression >2sigma(I)
_cod_data_source_file ja208661v_si_001.cif
_cod_data_source_block bing
_cod_original_cell_volume 7505(3)
_cod_database_code 4117327

loop_
_symmetry_equiv_pos_as_xyz
'x, y, z'
'-x, -y, z+1/2'
'x+1/2, -y+1/2, z'
'-x+1/2, y+1/2, z+1/2'

loop_
_atom_site_label
_atom_site_type_symbol
_atom_site_fract_x
_atom_site_fract_y
_atom_site_fract_z
_atom_site_U_iso_or_equiv
_atom_site_adp_type
_atom_site_occupancy
_atom_site_symmetry_multiplicity
_atom_site_calc_flag
_atom_site_refinement_flags
Pd1A Pd 0.032693(12) 0.10702(5) 0.85843(9) 0.03708(16) Uani 1 1 d .
Pd2A Pd 0.089900(13) 0.21113(5) 0.85650(12) 0.04734(19) Uani 1 1 d .
O1A O 0.0516(2) -0.0023(10) 0.7548(7) 0.054(3) Uani 1 1 d .
O2A O 0.0961(2) 0.0752(12) 0.7558(9) 0.064(3) Uani 1 1 d .
O3A O 0.0530(3) 0.0019(8) 0.9627(9) 0.066(4) Uani 1 1 d .
O4A O 0.0950(3) 0.0807(14) 0.9618(10) 0.072(4) Uani 1 1 d .
N1A N 0.01139(15) 0.2006(6) 0.7631(4) 0.048(3) Uani 1 1 d G
C1A C 0.00360(18) 0.1357(5) 0.6834(5) 0.046(4) Uani 1 1 d G
H1A H 0.0073 0.0539 0.6802 0.055 Uiso 1 1 calc R
C2A C -0.0097(2) 0.1930(6) 0.6084(4) 0.053(4) Uani 1 1 d G
H2A H -0.0149 0.1495 0.5550 0.063 Uiso 1 1 calc R
C3A C -0.01522(18) 0.3152(7) 0.6131(5) 0.061(5) Uani 1 1 d G
H3A H -0.0241 0.3535 0.5629 0.073 Uiso 1 1 calc R
C4A C -0.00742(16) 0.3801(5) 0.6929(5) 0.040(4) Uani 1 1 d G
H4A H -0.0111 0.4619 0.6961 0.047 Uiso 1 1 calc R
C5A C 0.00588(14) 0.3228(6) 0.7679(4) 0.048(4) Uani 1 1 d G
C6A C 0.01666(16) 0.3808(6) 0.8582(11) 0.0372(18) Uani 1 1 d .
H6A H 0.0370 0.3690 0.8568 0.045 Uiso 1 1 calc R
C7A C 0.00675(8) 0.3168(3) 0.9473(3) 0.029(3) Uani 1 1 d G
C8A C 0.01117(10) 0.1942(3) 0.9566(3) 0.025(3) Uani 1 1 d G
C9A C 0.00134(12) 0.1341(4) 1.0362(4) 0.041(3) Uani 1 1 d G
H9A H 0.0043 0.0520 1.0424 0.049 Uiso 1 1 calc R
C10A C -0.01291(13) 0.1965(5) 1.1065(4) 0.053(4) Uani 1 1 d G
H10A H -0.0195 0.1563 1.1597 0.063 Uiso 1 1 calc R
C11A C -0.01733(11) 0.3191(4) 1.0972(3) 0.049(4) Uani 1 1 d G
H11A H -0.0269 0.3609 1.1442 0.059 Uiso 1 1 calc R
C12A C -0.00751(8) 0.3793(3) 1.0176(3) 0.058(5) Uani 1 1 d G
H12A H -0.0105 0.4613 1.0114 0.069 Uiso 1 1 calc R
C13A C 0.01244(6) 0.5191(2) 0.8612(3) 0.042(2) Uani 1 1 d G
C14A C 0.03589(6) 0.5932(3) 0.8588(3) 0.045(2) Uani 1 1 d G
H14A H 0.0538 0.5600 0.8561 0.054 Uiso 1 1 calc R
C15A C 0.03261(8) 0.7170(3) 0.8604(4) 0.049(2) Uani 1 1 d GU
H15A H 0.0483 0.7666 0.8588 0.059 Uiso 1 1 calc R
C16A C 0.00588(10) 0.7667(3) 0.8644(5) 0.050(2) Uani 1 1 d G
H16A H 0.0037 0.8496 0.8655 0.060 Uiso 1 1 calc R
C17A C -0.01757(8) 0.6926(3) 0.8669(4) 0.049(2) Uani 1 1 d G
H17A H -0.0355 0.7259 0.8696 0.058 Uiso 1 1 calc R
C18A C -0.01429(6) 0.5688(3) 0.8652(3) 0.042(2) Uani 1 1 d G
H18A H -0.0300 0.5192 0.8668 0.050 Uiso 1 1 calc R
N2A N 0.08942(9) 0.3346(5) 0.7575(4) 0.056(4) Uani 1 1 d G
C19A C 0.07340(11) 0.3090(5) 0.6778(3) 0.053(4) Uani 1 1 d G
H19A H 0.0649 0.2343 0.6715 0.063 Uiso 1 1 calc R
C20A C 0.07007(13) 0.3949(5) 0.6074(3) 0.070(5) Uani 1 1 d G
H20A H 0.0594 0.3777 0.5541 0.084 Uiso 1 1 calc R
C21A C 0.08276(12) 0.5065(5) 0.6168(4) 0.096(8) Uani 1 1 d G
H21A H 0.0805 0.5640 0.5697 0.116 Uiso 1 1 calc R
C22A C 0.09878(9) 0.5322(5) 0.6965(4) 0.063(5) Uani 1 1 d G
H22A H 0.1073 0.6068 0.7027 0.076 Uiso 1 1 calc R
C23A C 0.10211(7) 0.4462(5) 0.7668(4) 0.067(5) Uani 1 1 d G
C24A C 0.11723(18) 0.4768(8) 0.8641(13) 0.050(3) Uani 1 1 d .
H24A H 0.1193 0.5642 0.8646 0.060 Uiso 1 1 calc R
C25A C 0.10077(8) 0.4491(4) 0.9449(3) 0.032(3) Uani 1 1 d G
C26A C 0.08654(8) 0.3412(5) 0.9559(4) 0.035(3) Uani 1 1 d G
C27A C 0.07151(11) 0.3189(6) 1.0384(5) 0.059(4) Uani 1 1 d G
H27A H 0.0620 0.2468 1.0458 0.071 Uiso 1 1 calc R
C28A C 0.07071(12) 0.4046(8) 1.1099(4) 0.081(6) Uani 1 1 d G
H28A H 0.0607 0.3897 1.1651 0.097 Uiso 1 1 calc R
C29A C 0.08493(12) 0.5125(7) 1.0988(4) 0.065(5) Uani 1 1 d G
H29A H 0.0844 0.5698 1.1466 0.078 Uiso 1 1 calc R
C30A C 0.09996(10) 0.5348(5) 1.0163(5) 0.063(5) Uani 1 1 d G
H30A H 0.1095 0.6070 1.0089 0.075 Uiso 1 1 calc R
C31A C 0.14727(8) 0.4263(5) 0.8442(4) 0.042(2) Uani 1 1 d G
C32A C 0.15428(9) 0.3094(4) 0.8686(5) 0.129(8) Uani 1 1 d G
H32A H 0.1403 0.2550 0.8846 0.155 Uiso 1 1 calc R
C33A C 0.18224(9) 0.2737(6) 0.8692(6) 0.065(3) Uani 1 1 d G
H33A H 0.1869 0.1955 0.8856 0.078 Uiso 1 1 calc R
C34A C 0.20320(8) 0.3550(7) 0.8453(6) 0.148(9) Uani 1 1 d G
H34A H 0.2219 0.3312 0.8457 0.178 Uiso 1 1 calc R
C35A C 0.19619(10) 0.4720(6) 0.8209(7) 0.42(4) Uani 1 1 d G
H35A H 0.2102 0.5264 0.8049 0.509 Uiso 1 1 calc R
C36A C 0.16823(11) 0.5076(5) 0.8203(6) 0.168(15) Uani 1 1 d G
H36A H 0.1635 0.5859 0.8039 0.201 Uiso 1 1 calc R
C37A C 0.0744(4) -0.0022(13) 0.7317(10) 0.050(4) Uani 1 1 d .
C38A C 0.0863(4) -0.095(2) 0.6694(16) 0.090(8) Uani 1 1 d .
H38A H 0.0784 -0.1714 0.6852 0.108 Uiso 1 1 calc R
H38B H 0.1063 -0.0977 0.6777 0.108 Uiso 1 1 calc R
H38C H 0.0821 -0.0760 0.6047 0.108 Uiso 1 1 calc R
C39A C 0.0804(3) 0.0084(16) 0.9840(12) 0.052(4) Uani 1 1 d .
C40A C 0.0889(4) -0.0987(16) 1.0573(13) 0.072(6) Uani 1 1 d .
H40A H 0.0978 -0.1627 1.0229 0.087 Uiso 1 1 calc R
H40B H 0.0723 -0.1283 1.0880 0.087 Uiso 1 1 calc R
H40C H 0.1017 -0.0681 1.1040 0.087 Uiso 1 1 calc R
Pd1B Pd 0.212228(12) -0.09659(5) 0.35133(9) 0.04451(19) Uani 1 1 d .
Pd2B Pd 0.153798(12) 0.00339(5) 0.35606(12) 0.04443(17) Uani 1 1 d .
O1B O 0.1907(2) -0.2030(9) 0.2471(7) 0.046(3) Uani 1 1 d .
O2B O 0.1487(2) -0.1287(9) 0.2533(7) 0.058(3) Uani 1 1 d .
O3B O 0.1955(2) -0.1993(11) 0.4576(8) 0.061(3) Uani 1 1 d .
O4B O 0.1496(3) -0.1255(13) 0.4630(8) 0.077(4) Uani 1 1 d .
N1B N 0.23574(16) -0.0053(6) 0.4402(5) 0.043(2) Uani 1 1 d G
C1B C 0.2453(2) -0.0680(6) 0.5188(6) 0.078(5) Uani 1 1 d G
H1B H 0.2421 -0.1499 0.5238 0.093 Uiso 1 1 calc R
C2B C 0.2598(3) -0.0082(9) 0.5900(6) 0.138(11) Uani 1 1 d G
H2B H 0.2663 -0.0502 0.6426 0.165 Uiso 1 1 calc R
C3B C 0.2647(3) 0.1142(9) 0.5825(7) 0.131(11) Uani 1 1 d G
H3B H 0.2744 0.1542 0.6302 0.157 Uiso 1 1 calc R
C4B C 0.2551(2) 0.1770(6) 0.5039(8) 0.109(8) Uani 1 1 d G
H4B H 0.2584 0.2589 0.4989 0.131 Uiso 1 1 calc R
C5B C 0.24064(18) 0.1172(6) 0.4327(6) 0.045(3) Uani 1 1 d G
C6B C 0.22885(18) 0.1764(8) 0.3491(17) 0.063(3) Uani 1 1 d .
H6B H 0.2086 0.1618 0.3537 0.076 Uiso 1 1 calc R
C7B C 0.23811(10) 0.1100(4) 0.2524(4) 0.068(5) Uani 1 1 d G
C8B C 0.23169(12) -0.0110(4) 0.2430(4) 0.048(3) Uani 1 1 d G
C9B C 0.24217(15) -0.0758(5) 0.1668(5) 0.095(6) Uani 1 1 d G
H9B H 0.2379 -0.1568 0.1605 0.114 Uiso 1 1 calc R
C10B C 0.25907(16) -0.0197(6) 0.0999(5) 0.105(8) Uani 1 1 d G
H10B H 0.2661 -0.0630 0.0489 0.126 Uiso 1 1 calc R
C11B C 0.26548(14) 0.1013(6) 0.1093(5) 0.140(11) Uani 1 1 d G
H11B H 0.2768 0.1389 0.0646 0.168 Uiso 1 1 calc R
C12B C 0.25501(11) 0.1661(5) 0.1856(4) 0.092(7) Uani 1 1 d G
H12B H 0.2593 0.2471 0.1918 0.110 Uiso 1 1 calc R
C13B C 0.23155(7) 0.3124(3) 0.3503(4) 0.052(2) Uani 1 1 d G
C14B C 0.25744(8) 0.3693(4) 0.3572(5) 0.110(6) Uani 1 1 d G
H14B H 0.2739 0.3244 0.3554 0.132 Uiso 1 1 calc R
C15B C 0.25874(10) 0.4932(4) 0.3670(6) 0.142(8) Uani 1 1 d G
H15B H 0.2761 0.5312 0.3716 0.170 Uiso 1 1 calc R
C16B C 0.23415(12) 0.5602(3) 0.3697(6) 0.092(5) Uani 1 1 d G
H16B H 0.2350 0.6431 0.3762 0.110 Uiso 1 1 calc R
C17B C 0.20826(10) 0.5034(3) 0.3627(5) 0.074(3) Uani 1 1 d G
H17B H 0.1918 0.5482 0.3646 0.089 Uiso 1 1 calc R
C18B C 0.20696(8) 0.3795(3) 0.3530(4) 0.062(3) Uani 1 1 d G
H18B H 0.1896 0.3414 0.3483 0.074 Uiso 1 1 calc R
N2B N 0.15591(11) 0.1298(5) 0.4553(4) 0.071(4) Uani 1 1 d G
C19B C 0.17438(14) 0.1184(5) 0.5310(4) 0.082(6) Uani 1 1 d G
H19B H 0.1849 0.0487 0.5381 0.098 Uiso 1 1 calc R
C20B C 0.17714(15) 0.2111(6) 0.5960(3) 0.127(10) Uani 1 1 d G
H20B H 0.1895 0.2035 0.6466 0.153 Uiso 1 1 calc R
C21B C 0.16144(13) 0.3153(6) 0.5854(4) 0.083(6) Uani 1 1 d G
H21B H 0.1633 0.3774 0.6289 0.100 Uiso 1 1 calc R
C22B C 0.14297(10) 0.3267(6) 0.5097(5) 0.086(6) Uani 1 1 d G
H22B H 0.1325 0.3964 0.5026 0.103 Uiso 1 1 calc R
C23B C 0.14021(9) 0.2339(6) 0.4447(5) 0.047(4) Uani 1 1 d G
C24B C 0.12133(18) 0.2471(8) 0.3523(14) 0.057(3) Uani 1 1 d .
H24B H 0.1138 0.3289 0.3520 0.069 Uiso 1 1 calc R
C25B C 0.13792(9) 0.2353(5) 0.2733(4) 0.060(4) Uani 1 1 d G
C26B C 0.15422(8) 0.1335(5) 0.2594(4) 0.035(3) Uani 1 1 d G
C27B C 0.17128(11) 0.1245(7) 0.1798(5) 0.068(5) Uani 1 1 d G
H27B H 0.1822 0.0564 0.1705 0.082 Uiso 1 1 calc R
C28B C 0.17204(14) 0.2174(9) 0.1143(4) 0.079(5) Uani 1 1 d G
H28B H 0.1834 0.2115 0.0611 0.095 Uiso 1 1 calc R
C29B C 0.15573(14) 0.3193(9) 0.1283(6) 0.107(8) Uani 1 1 d G
H29B H 0.1562 0.3814 0.0844 0.128 Uiso 1 1 calc R
C30B C 0.13867(12) 0.3282(6) 0.2078(6) 0.092(7) Uani 1 1 d G
H30B H 0.1278 0.3963 0.2171 0.110 Uiso 1 1 calc R
C31B C 0.09633(9) 0.1608(4) 0.3680(5) 0.045(2) Uani 1 1 d G
C32B C 0.08426(8) 0.1246(4) 0.2831(5) 0.062(4) Uani 1 1 d G
H32B H 0.0921 0.1490 0.2259 0.074 Uiso 1 1 calc R
C33B C 0.06054(9) 0.0520(6) 0.2837(7) 0.080(5) Uani 1 1 d G
H33B H 0.0525 0.0278 0.2269 0.096 Uiso 1 1 calc R
C34B C 0.04889(10) 0.0156(5) 0.3692(7) 0.084(5) Uani 1 1 d G
H34B H 0.0330 -0.0329 0.3696 0.101 Uiso 1 1 calc R
C35B C 0.06096(12) 0.0518(6) 0.4541(7) 0.079(5) Uani 1 1 d G
H35B H 0.0532 0.0275 0.5114 0.094 Uiso 1 1 calc R
C36B C 0.08468(13) 0.1244(7) 0.4535(5) 0.094(6) Uani 1 1 d G
H36B H 0.0928 0.1486 0.5103 0.113 Uiso 1 1 calc R
C37B C 0.1680(3) -0.2032(11) 0.2208(9) 0.033(3) Uani 1 1 d .
C38B C 0.1610(4) -0.2957(18) 0.1511(13) 0.089(7) Uani 1 1 d .
H38D H 0.1693 -0.3705 0.1698 0.107 Uiso 1 1 calc R
H38E H 0.1681 -0.2727 0.0902 0.107 Uiso 1 1 calc R
H38F H 0.1409 -0.3047 0.1478 0.107 Uiso 1 1 calc R
C39B C 0.1676(6) -0.190(2) 0.4844(12) 0.093(7) Uani 1 1 d .
C40B C 0.1566(4) -0.286(2) 0.5638(16) 0.106(8) Uani 1 1 d .
H40D H 0.1480 -0.3530 0.5329 0.127 Uiso 1 1 calc R
H40E H 0.1432 -0.2475 0.6044 0.127 Uiso 1 1 calc R
H40F H 0.1723 -0.3129 0.6009 0.127 Uiso 1 1 calc R
C1L C 0.0974(2) 0.7419(10) 0.3711(12) 0.073(3) Uiso 1 1 d .
H1L1 H 0.1048 0.7965 0.4186 0.088 Uiso 1 1 calc R
H1L2 H 0.0989 0.7803 0.3097 0.088 Uiso 1 1 calc R
Cl1 Cl 0.11697(9) 0.6085(4) 0.3716(5) 0.1270(16) Uiso 1 1 d .
Cl2 Cl 0.06452(11) 0.7110(5) 0.3940(4) 0.1274(17) Uiso 1 1 d .
C2L C 0.1536(4) 0.9552(16) 0.8573(18) 0.180(8) Uiso 1 1 d D
H2L1 H 0.1397 1.0185 0.8615 0.217 Uiso 1 1 calc R
H2L2 H 0.1649 0.9643 0.8005 0.217 Uiso 1 1 calc R
Cl3 Cl 0.1395(2) 0.8136(10) 0.8694(13) 0.313(5) Uiso 1 1 d D
Cl4 Cl 0.17396(19) 0.9403(8) 0.9606(7) 0.209(3) Uiso 1 1 d D

loop_
_atom_site_aniso_label
_atom_site_aniso_U_11
_atom_site_aniso_U_22
_atom_site_aniso_U_33
_atom_site_aniso_U_23
_atom_site_aniso_U_13
_atom_site_aniso_U_12
Pd1A 0.0404(3) 0.0250(3) 0.0458(4) -0.0017(6) -0.0001(6) 0.0013(2)
Pd2A 0.0410(3) 0.0342(3) 0.0669(4) -0.0128(8) 0.0046(7) -0.0025(3)
O1A 0.033(6) 0.061(8) 0.068(7) -0.018(5) 0.008(5) 0.006(5)
O2A 0.041(6) 0.053(8) 0.097(9) -0.034(7) 0.010(6) -0.003(6)
O3A 0.070(9) 0.020(6) 0.108(9) 0.017(5) 0.010(7) 0.004(5)
O4A 0.063(9) 0.061(10) 0.093(10) 0.022(7) 0.000(7) -0.002(8)
N1A 0.041(7) 0.054(8) 0.050(7) -0.028(6) -0.003(5) -0.008(6)
C1A 0.063(10) 0.039(9) 0.036(7) -0.020(6) -0.004(6) -0.004(7)
C2A 0.078(10) 0.034(8) 0.046(8) -0.013(6) -0.009(7) -0.022(7)
C3A 0.094(13) 0.045(11) 0.043(9) -0.006(7) -0.023(8) -0.004(9)
C4A 0.046(9) 0.027(9) 0.045(8) 0.004(6) -0.017(7) -0.004(7)
C5A 0.019(7) 0.035(9) 0.090(11) -0.001(7) 0.014(7) -0.004(6)
C6A 0.039(4) 0.031(4) 0.041(4) 0.017(7) -0.018(7) -0.001(3)
C7A 0.052(8) 0.019(6) 0.015(5) -0.003(4) 0.005(5) -0.002(6)
C8A 0.021(6) 0.022(6) 0.031(6) -0.015(5) -0.008(5) 0.002(5)
C9A 0.050(9) 0.030(9) 0.044(7) -0.003(6) 0.004(6) -0.001(6)
C10A 0.052(9) 0.068(11) 0.037(8) 0.013(7) 0.018(6) 0.016(8)
C11A 0.044(8) 0.049(11) 0.054(9) -0.003(7) 0.005(6) 0.014(7)
C12A 0.080(14) 0.042(11) 0.050(9) -0.002(7) 0.003(8) 0.012(9)
C13A 0.050(4) 0.031(4) 0.046(5) 0.009(7) -0.020(7) 0.000(3)
C14A 0.046(4) 0.045(5) 0.042(5) 0.024(8) -0.008(7) -0.007(4)
C15A 0.065(5) 0.032(4) 0.050(5) -0.026(6) 0.000(7) -0.011(4)
C16A 0.085(6) 0.030(4) 0.037(5) 0.007(6) -0.011(7) 0.002(4)
C17A 0.069(6) 0.032(4) 0.045(6) 0.022(6) -0.002(6) 0.012(4)
C18A 0.052(5) 0.030(4) 0.043(5) -0.022(6) 0.004(6) -0.003(3)
N2A 0.048(7) 0.079(10) 0.041(7) -0.002(6) 0.013(5) 0.003(6)
C19A 0.038(9) 0.072(12) 0.048(9) -0.001(8) 0.003(6) 0.009(8)
C20A 0.075(12) 0.096(14) 0.041(8) -0.027(8) 0.007(8) -0.003(10)
C21A 0.087(15) 0.083(18) 0.120(18) 0.017(13) 0.055(13) 0.016(12)
C22A 0.062(12) 0.066(14) 0.062(11) 0.016(9) 0.008(9) -0.011(11)
C23A 0.063(12) 0.044(12) 0.095(13) 0.018(10) 0.025(10) 0.012(10)
C24A 0.046(5) 0.036(4) 0.069(7) -0.003(8) 0.000(9) -0.009(4)
C25A 0.019(6) 0.037(8) 0.041(7) -0.001(6) 0.004(5) 0.002(6)
C26A 0.020(5) 0.017(6) 0.067(9) -0.013(6) 0.002(5) 0.005(4)
C27A 0.038(9) 0.063(11) 0.077(11) -0.001(9) -0.005(7) -0.002(8)
C28A 0.042(9) 0.121(17) 0.080(11) -0.050(11) 0.000(8) 0.031(10)
C29A 0.063(10) 0.092(15) 0.042(8) -0.042(9) 0.007(7) 0.024(9)
C30A 0.061(11) 0.033(10) 0.094(13) -0.012(8) -0.029(10) 0.008(9)
C31A 0.039(4) 0.060(5) 0.028(5) -0.003(5) 0.000(5) -0.001(4)
C32A 0.039(6) 0.061(7) 0.29(2) -0.079(15) -0.064(13) 0.011(5)
C33A 0.061(6) 0.093(8) 0.041(7) 0.002(7) -0.004(6) 0.006(6)
C34A 0.026(5) 0.126(13) 0.29(3) -0.06(2) 0.016(18) -0.007(7)
C35A 0.032(8) 0.089(13) 1.15(12) -0.05(5) -0.12(3) -0.004(8)
C36A 0.043(7) 0.069(9) 0.39(5) 0.016(17) 0.023(14) -0.005(6)
C37A 0.076(12) 0.026(7) 0.048(8) -0.015(5) -0.024(7) -0.005(7)
C38A 0.056(11) 0.101(17) 0.114(15) -0.071(13) 0.007(9) 0.001(10)
C39A 0.027(7) 0.045(10) 0.082(10) 0.002(7) -0.016(6) 0.012(6)
C40A 0.089(14) 0.065(12) 0.063(10) 0.013(8) -0.002(8) 0.033(9)
Pd1B 0.0344(3) 0.0319(3) 0.0672(5) -0.0073(7) -0.0011(7) -0.0005(2)
Pd2B 0.0390(3) 0.0400(3) 0.0543(4) -0.0015(7) -0.0009(7) 0.0056(3)
O1B 0.044(6) 0.042(6) 0.052(5) -0.006(4) -0.002(4) -0.006(5)
O2B 0.046(7) 0.043(7) 0.084(7) -0.013(5) -0.030(5) 0.004(5)
O3B 0.036(5) 0.056(7) 0.090(8) 0.017(5) 0.002(5) -0.001(5)
O4B 0.064(9) 0.097(11) 0.070(8) 0.040(7) -0.018(6) 0.004(8)
N1B 0.041(5) 0.039(6) 0.050(5) 0.013(4) -0.011(4) 0.002(4)
C1B 0.081(11) 0.044(9) 0.109(11) -0.001(8) -0.073(9) -0.020(8)
C2B 0.22(3) 0.055(13) 0.139(17) -0.002(11) -0.143(19) 0.018(14)
C3B 0.19(2) 0.043(10) 0.162(17) -0.039(10) -0.145(18) 0.021(12)
C4B 0.13(2) 0.070(13) 0.132(15) 0.016(12) -0.077(14) 0.017(12)
C5B 0.035(6) 0.017(6) 0.084(8) -0.015(5) -0.022(5) -0.001(5)
C6B 0.040(5) 0.036(5) 0.114(10) -0.030(11) -0.006(11) 0.007(4)
C7B 0.067(10) 0.045(9) 0.093(11) -0.033(8) 0.005(8) 0.011(7)
C8B 0.048(7) 0.038(7) 0.057(7) -0.005(6) 0.001(6) -0.007(6)
C9B 0.097(14) 0.058(12) 0.129(15) -0.014(10) 0.026(11) 0.027(10)
C10B 0.122(17) 0.050(11) 0.143(17) -0.016(10) 0.089(14) -0.012(10)
C11B 0.130(19) 0.081(15) 0.21(2) -0.061(15) 0.120(18) -0.046(13)
C12B 0.086(13) 0.024(8) 0.165(17) 0.022(9) 0.071(12) -0.005(8)
C13B 0.049(5) 0.029(4) 0.077(7) 0.017(9) 0.012(9) 0.004(4)
C14B 0.060(7) 0.051(7) 0.219(17) 0.034(18) -0.050(17) -0.015(5)
C15B 0.081(9) 0.049(7) 0.29(3) -0.067(17) 0.01(2) -0.020(7)
C16B 0.124(11) 0.035(5) 0.116(13) 0.020(9) -0.029(12) 0.017(6)
C17B 0.086(8) 0.052(6) 0.085(8) -0.004(10) -0.030(11) 0.012(5)
C18B 0.051(5) 0.045(5) 0.091(8) 0.027(10) 0.011(11) 0.015(4)
N2B 0.052(9) 0.073(11) 0.088(10) -0.024(8) 0.015(7) -0.007(8)
C19B 0.095(13) 0.096(16) 0.054(9) -0.035(9) -0.002(9) 0.009(11)
C20B 0.161(19) 0.18(3) 0.047(10) -0.050(13) -0.018(11) 0.061(18)
C21B 0.082(11) 0.108(17) 0.059(10) -0.023(10) -0.007(8) -0.015(10)
C22B 0.089(12) 0.073(13) 0.095(13) -0.054(10) -0.032(10) 0.013(9)
C23B 0.031(7) 0.048(10) 0.061(9) -0.026(7) 0.009(6) 0.001(7)
C24B 0.051(5) 0.033(4) 0.087(8) -0.003(10) 0.030(10) 0.014(4)
C25B 0.060(10) 0.033(10) 0.085(12) 0.011(8) -0.013(9) -0.007(8)
C26B 0.032(7) 0.046(9) 0.026(6) -0.001(5) 0.001(5) 0.009(6)
C27B 0.035(7) 0.089(14) 0.081(11) -0.035(10) -0.006(7) 0.004(8)
C28B 0.071(10) 0.100(15) 0.067(11) 0.004(10) 0.011(8) -0.022(10)
C29B 0.091(13) 0.090(16) 0.140(19) 0.061(14) -0.056(12) 0.021(11)
C30B 0.033(7) 0.085(15) 0.158(18) -0.012(13) -0.034(9) -0.003(8)
C31B 0.037(5) 0.040(5) 0.059(7) 0.010(6) 0.020(6) 0.004(4)
C32B 0.041(8) 0.032(7) 0.111(11) 0.003(7) 0.012(7) -0.010(6)
C33B 0.042(9) 0.114(15) 0.083(10) -0.040(9) 0.007(7) -0.004(10)
C34B 0.052(6) 0.064(7) 0.136(14) 0.039(11) 0.016(11) 0.007(5)
C35B 0.067(11) 0.057(10) 0.111(13) 0.014(8) 0.001(9) -0.016(9)
C36B 0.073(12) 0.123(17) 0.086(11) 0.038(11) 0.033(9) 0.015(11)
C37B 0.032(7) 0.016(5) 0.050(7) -0.009(5) -0.008(5) 0.000(5)
C38B 0.092(13) 0.077(13) 0.100(13) -0.069(11) -0.051(10) 0.013(10)
C39B 0.129(19) 0.111(18) 0.038(9) 0.023(10) -0.024(11) -0.031(16)
C40B 0.079(14) 0.109(19) 0.130(19) 0.032(15) -0.030(12) -0.009(12)

loop_
_atom_type_symbol
_atom_type_description
_atom_type_scat_dispersion_real
_atom_type_scat_dispersion_imag
_atom_type_scat_source
C C 0.0033 0.0016 'International Tables Vol C Tables 4.2.6.8 and 6.1.1.4'
H H 0.0000 0.0000 'International Tables Vol C Tables 4.2.6.8 and 6.1.1.4'
N N 0.0061 0.0033 'International Tables Vol C Tables 4.2.6.8 and 6.1.1.4'
O O 0.0106 0.0060 'International Tables Vol C Tables 4.2.6.8 and 6.1.1.4'
Cl Cl 0.1484 0.1585 'International Tables Vol C Tables 4.2.6.8 and 6.1.1.4'
Pd Pd -0.9988 1.0072 'International Tables Vol C Tables 4.2.6.8 and 6.1.1.4'

loop_
_geom_angle_atom_site_label_1
_geom_angle_atom_site_label_2
_geom_angle_atom_site_label_3
_geom_angle
C8A Pd1A N1A 87.25(18)
C8A Pd1A O1A 172.7(3)
N1A Pd1A O1A 92.9(4)
C8A Pd1A O3A 91.2(4)
N1A Pd1A O3A 176.3(4)
O1A Pd1A O3A 88.2(3)
C8A Pd1A Pd2A 106.87(14)
N1A Pd1A Pd2A 105.0(2)
O1A Pd1A Pd2A 80.1(3)
O3A Pd1A Pd2A 78.7(3)
N2A Pd2A C26A 89.44(19)
N2A Pd2A O4A 174.0(4)
C26A Pd2A O4A 90.8(5)
N2A Pd2A O2A 91.5(4)
C26A Pd2A O2A 176.3(4)
O4A Pd2A O2A 87.9(3)
N2A Pd2A Pd1A 105.72(16)
C26A Pd2A Pd1A 101.64(11)
O4A Pd2A Pd1A 80.0(4)
O2A Pd2A Pd1A 81.5(3)
C37A O1A Pd1A 127.4(10)
C37A O2A Pd2A 120.6(10)
C39A O3A Pd1A 124.8(11)
C39A O4A Pd2A 129.3(13)
C1A N1A C5A 120.0
C1A N1A Pd1A 114.4(3)
C5A N1A Pd1A 125.5(3)
C2A C1A N1A 120.0
C1A C2A C3A 120.0
C4A C3A C2A 120.0
C3A C4A C5A 120.0
C4A C5A N1A 120.0
C4A C5A C6A 126.7(5)
N1A C5A C6A 113.2(5)
C7A C6A C5A 112.9(5)
C7A C6A C13A 113.7(9)
C5A C6A C13A 113.7(8)
C8A C7A C12A 120.0
C8A C7A C6A 119.5(4)
C12A C7A C6A 120.5(4)
C7A C8A C9A 120.0
C7A C8A Pd1A 119.71(12)
C9A C8A Pd1A 120.25(12)
C10A C9A C8A 120.0
C9A C10A C11A 120.0
C12A C11A C10A 120.0
C11A C12A C7A 120.0
C14A C13A C18A 120.0
C14A C13A C6A 119.0(3)
C18A C13A C6A 121.0(3)
C13A C14A C15A 120.0
C14A C15A C16A 120.0
C17A C16A C15A 120.0
C16A C17A C18A 120.0
C17A C18A C13A 120.0
C19A N2A C23A 120.0
C19A N2A Pd2A 116.0(2)
C23A N2A Pd2A 123.8(2)
N2A C19A C20A 120.0
C21A C20A C19A 120.0
C22A C21A C20A 120.0
C21A C22A C23A 120.0
C22A C23A N2A 120.0
C22A C23A C24A 121.5(4)
N2A C23A C24A 118.1(4)
C25A C24A C31A 125.0(10)
C25A C24A C23A 113.5(6)
C31A C24A C23A 100.5(10)
C26A C25A C30A 120.0
C26A C25A C24A 123.2(5)
C30A C25A C24A 116.7(5)
C27A C26A C25A 120.0
C27A C26A Pd2A 119.6(2)
C25A C26A Pd2A 120.3(2)
C26A C27A C28A 120.0
C27A C28A C29A 120.0
C30A C29A C28A 120.0
C29A C30A C25A 120.0
C32A C31A C36A 120.0
C32A C31A C24A 120.9(4)
C36A C31A C24A 117.8(4)
C31A C32A C33A 120.0
C32A C33A C34A 120.0
C35A C34A C33A 120.0
C36A C35A C34A 120.0
C35A C36A C31A 120.0
O1A C37A O2A 130.0(15)
O1A C37A C38A 122.8(15)
O2A C37A C38A 107.1(16)
O4A C39A O3A 125.8(17)
O4A C39A C40A 123.7(15)
O3A C39A C40A 110.2(15)
N1B Pd1B C8B 88.7(3)
N1B Pd1B O3B 92.5(4)
C8B Pd1B O3B 173.5(4)
N1B Pd1B O1B 173.8(4)
C8B Pd1B O1B 87.8(3)
O3B Pd1B O1B 90.4(3)
N1B Pd1B Pd2B 108.8(2)
C8B Pd1B Pd2B 105.43(18)
O3B Pd1B Pd2B 80.2(3)
O1B Pd1B Pd2B 77.2(3)
C26B Pd2B N2B 88.1(2)
C26B Pd2B O2B 92.2(4)
N2B Pd2B O2B 176.2(3)
C26B Pd2B O4B 174.2(4)
N2B Pd2B O4B 89.0(4)
O2B Pd2B O4B 90.3(3)
C26B Pd2B Pd1B 104.25(12)
N2B Pd2B Pd1B 103.42(18)
O2B Pd2B Pd1B 80.2(3)
O4B Pd2B Pd1B 81.3(4)
C37B O1B Pd1B 132.4(10)
C37B O2B Pd2B 127.4(8)
C39B O3B Pd1B 122.2(11)
C39B O4B Pd2B 123.1(14)
C1B N1B C5B 120.0
C1B N1B Pd1B 115.9(4)
C5B N1B Pd1B 123.8(4)
N1B C1B C2B 120.0
C3B C2B C1B 120.0
C2B C3B C4B 120.0
C5B C4B C3B 120.0
C4B C5B N1B 120.0
C4B C5B C6B 123.9(6)
N1B C5B C6B 116.1(6)
C5B C6B C13B 114.1(12)
C5B C6B C7B 111.7(6)
C13B C6B C7B 116.3(13)
C8B C7B C12B 120.0
C8B C7B C6B 117.8(5)
C12B C7B C6B 121.7(4)
C9B C8B C7B 120.0
C9B C8B Pd1B 120.25(12)
C7B C8B Pd1B 119.06(13)
C8B C9B C10B 120.0
C11B C10B C9B 120.0
C10B C11B C12B 120.0
C11B C12B C7B 120.0
C18B C13B C14B 120.0
C18B C13B C6B 117.7(4)
C14B C13B C6B 122.0(4)
C15B C14B C13B 120.0
C14B C15B C16B 120.0
C15B C16B C17B 120.0
C18B C17B C16B 120.0
C17B C18B C13B 120.0
C19B N2B C23B 120.0
C19B N2B Pd2B 120.6(2)
C23B N2B Pd2B 119.3(2)
C20B C19B N2B 120.0
C19B C20B C21B 120.0
C22B C21B C20B 120.0
C21B C22B C23B 120.0
C22B C23B N2B 120.0
C22B C23B C24B 121.8(4)
N2B C23B C24B 118.0(4)
C25B C24B C31B 120.0(10)
C25B C24B C23B 109.4(6)
C31B C24B C23B 105.0(10)
C24B C25B C26B 121.0(5)
C24B C25B C30B 119.0(5)
C26B C25B C30B 120.0
C25B C26B C27B 120.0
C25B C26B Pd2B 119.5(2)
C27B C26B Pd2B 120.5(2)
C28B C27B C26B 120.0
C27B C28B C29B 120.0
C30B C29B C28B 120.0
C29B C30B C25B 120.0
C32B C31B C36B 120.0
C32B C31B C24B 112.0(8)
C36B C31B C24B 127.9(8)
C31B C32B C33B 120.0
C34B C33B C32B 120.0
C33B C34B C35B 120.0
C36B C35B C34B 120.0
C35B C36B C31B 120.0
O1B C37B O2B 122.9(12)
O1B C37B C38B 115.8(13)
O2B C37B C38B 121.2(12)
O4B C39B O3B 133.0(19)
O4B C39B C40B 111(2)
O3B C39B C40B 116.5(19)
Cl2 C1L Cl1 109.2(7)
Cl3 C2L Cl4 92.7(10)

loop_
_geom_bond_atom_site_label_1
_geom_bond_atom_site_label_2
_geom_bond_distance
Pd1A C8A 1.980(5)
Pd1A N1A 1.983(6)
Pd1A O1A 2.107(10)
Pd1A O3A 2.116(11)
Pd1A Pd2A 2.9622(10)
Pd2A N2A 1.963(5)
Pd2A C26A 2.026(5)
Pd2A O4A 2.095(14)
Pd2A O2A 2.100(12)
O1A C37A 1.13(2)
O2A C37A 1.391(19)
O3A C39A 1.341(19)
O4A C39A 1.11(2)
N1A C1A 1.3900
N1A C5A 1.3900
C1A C2A 1.3900
C2A C3A 1.3900
C3A C4A 1.3900
C4A C5A 1.3900
C5A C6A 1.519(14)
C6A C7A 1.523(14)
C6A C13A 1.556(8)
C7A C8A 1.3900
C7A C12A 1.3900
C8A C9A 1.3900
C9A C10A 1.3900
C10A C11A 1.3900
C11A C12A 1.3900
C13A C14A 1.3900
C13A C18A 1.3901
C14A C15A 1.3900
C15A C16A 1.3900
C16A C17A 1.3900
C17A C18A 1.3900
N2A C19A 1.3899
N2A C23A 1.3901
C19A C20A 1.3900
C20A C21A 1.3900
C21A C22A 1.3900
C22A C23A 1.3900
C23A C24A 1.588(18)
C24A C25A 1.418(17)
C24A C31A 1.563(10)
C25A C26A 1.3900
C25A C30A 1.3900
C26A C27A 1.3900
C27A C28A 1.3900
C28A C29A 1.3900
C29A C30A 1.3900
C31A C32A 1.3900
C31A C36A 1.3901
C32A C33A 1.3900
C33A C34A 1.3900
C34A C35A 1.3900
C35A C36A 1.3899
C37A C38A 1.47(2)
C39A C40A 1.63(2)
Pd1B N1B 1.966(6)
Pd1B C8B 2.027(6)
Pd1B O3B 2.050(11)
Pd1B O1B 2.151(10)
Pd1B Pd2B 2.9990(10)
Pd2B C26B 1.993(6)
Pd2B N2B 1.991(5)
Pd2B O2B 2.083(10)
Pd2B O4B 2.094(12)
O1B C37B 1.144(15)
O2B C37B 1.320(16)
O3B C39B 1.38(3)
O4B C39B 1.16(3)
N1B C1B 1.3900
N1B C5B 1.3900
C1B C2B 1.3900
C2B C3B 1.3900
C3B C4B 1.3900
C4B C5B 1.3900
C5B C6B 1.47(2)
C6B C13B 1.523(9)
C6B C7B 1.62(2)
C7B C8B 1.3900
C7B C12B 1.3900
C8B C9B 1.3900
C9B C10B 1.3900
C10B C11B 1.3900
C11B C12B 1.3900
C13B C18B 1.3900
C13B C14B 1.3900
C14B C15B 1.3900
C15B C16B 1.3900
C16B C17B 1.3900
C17B C18B 1.3900
N2B C19B 1.3900
N2B C23B 1.3900
C19B C20B 1.3900
C20B C21B 1.3900
C21B C22B 1.3900
C22B C23B 1.3900
C23B C24B 1.592(19)
C24B C25B 1.373(16)
C24B C31B 1.547(10)
C25B C26B 1.3900
C25B C30B 1.3900
C26B C27B 1.3900
C27B C28B 1.3900
C28B C29B 1.3900
C29B C30B 1.3900
C31B C32B 1.3900
C31B C36B 1.3900
C32B C33B 1.3900
C33B C34B 1.3900
C34B C35B 1.3900
C35B C36B 1.3900
C37B C38B 1.465(17)
C39B C40B 1.63(3)
C1L Cl2 1.638(12)
C1L Cl1 1.754(12)
C2L Cl3 1.725(15)
C2L Cl4 1.758(18)

loop_
_geom_torsion_atom_site_label_1
_geom_torsion_atom_site_label_2
_geom_torsion_atom_site_label_3
_geom_torsion_atom_site_label_4
_geom_torsion
C8A Pd1A Pd2A N2A -94.33(18)
N1A Pd1A Pd2A N2A -2.7(2)
O1A Pd1A Pd2A N2A 87.8(3)
O3A Pd1A Pd2A N2A 177.9(4)
C8A Pd1A Pd2A C26A -1.6(2)
N1A Pd1A Pd2A C26A 90.1(3)
O1A Pd1A Pd2A C26A -179.5(4)
O3A Pd1A Pd2A C26A -89.4(4)
C8A Pd1A Pd2A O4A 87.2(5)
N1A Pd1A Pd2A O4A 178.9(5)
O1A Pd1A Pd2A O4A -90.7(5)
O3A Pd1A Pd2A O4A -0.6(5)
C8A Pd1A Pd2A O2A 176.5(4)
N1A Pd1A Pd2A O2A -91.8(5)
O1A Pd1A Pd2A O2A -1.4(5)
O3A Pd1A Pd2A O2A 88.7(5)
C8A Pd1A O1A C37A -159(2)
N1A Pd1A O1A C37A 109.4(14)
O3A Pd1A O1A C37A -74.1(14)
Pd2A Pd1A O1A C37A 4.8(14)
N2A Pd2A O2A C37A -106.2(12)
C26A Pd2A O2A C37A 150(6)
O4A Pd2A O2A C37A 79.7(12)
Pd1A Pd2A O2A C37A -0.6(11)
C8A Pd1A O3A C39A -112.0(13)
N1A Pd1A O3A C39A -177(5)
O1A Pd1A O3A C39A 75.2(13)
Pd2A Pd1A O3A C39A -5.0(12)
N2A Pd2A O4A C39A -157(3)
C26A Pd2A O4A C39A 110.0(19)
O2A Pd2A O4A C39A -73.4(19)
Pd1A Pd2A O4A C39A 8.3(18)
C8A Pd1A N1A C1A -140.8(3)
O1A Pd1A N1A C1A 31.9(4)
O3A Pd1A N1A C1A -76(6)
Pd2A Pd1A N1A C1A 112.4(3)
C8A Pd1A N1A C5A 44.0(4)
O1A Pd1A N1A C5A -143.3(5)
O3A Pd1A N1A C5A 109(6)
Pd2A Pd1A N1A C5A -62.8(4)
C5A N1A C1A C2A 0.0
Pd1A N1A C1A C2A -175.5(5)
N1A C1A C2A C3A 0.0
C1A C2A C3A C4A 0.0
C2A C3A C4A C5A 0.0
C3A C4A C5A N1A 0.0
C3A C4A C5A C6A 177.7(8)
C1A N1A C5A C4A 0.0
Pd1A N1A C5A C4A 175.0(5)
C1A N1A C5A C6A -178.0(7)
Pd1A N1A C5A C6A -3.0(7)
C4A C5A C6A C7A 129.7(5)
N1A C5A C6A C7A -52.5(7)
C4A C5A C6A C13A -1.8(10)
N1A C5A C6A C13A 176.0(5)
C5A C6A C7A C8A 53.2(6)
C13A C6A C7A C8A -175.4(3)
C5A C6A C7A C12A -124.5(5)
C13A C6A C7A C12A 6.9(7)
C12A C7A C8A C9A 0.0
C6A C7A C8A C9A -177.7(4)
C12A C7A C8A Pd1A -177.8(2)
C6A C7A C8A Pd1A 4.5(4)
N1A Pd1A C8A C7A -42.9(2)
O1A Pd1A C8A C7A -135(3)
O3A Pd1A C8A C7A 140.5(4)
Pd2A Pd1A C8A C7A 61.94(19)
N1A Pd1A C8A C9A 139.4(2)
O1A Pd1A C8A C9A 48(3)
O3A Pd1A C8A C9A -37.3(3)
Pd2A Pd1A C8A C9A -115.83(8)
C7A C8A C9A C10A 0.0
Pd1A C8A C9A C10A 177.8(2)
C8A C9A C10A C11A 0.0
C9A C10A C11A C12A 0.0
C10A C11A C12A C7A 0.0
C8A C7A C12A C11A 0.0
C6A C7A C12A C11A 177.7(4)
C7A C6A C13A C14A 116.2(4)
C5A C6A C13A C14A -112.7(5)
C7A C6A C13A C18A -64.5(8)
C5A C6A C13A C18A 66.6(9)
C18A C13A C14A C15A 0.0
C6A C13A C14A C15A 179.3(7)
C13A C14A C15A C16A 0.0
C14A C15A C16A C17A 0.0
C15A C16A C17A C18A 0.0
C16A C17A C18A C13A 0.0
C14A C13A C18A C17A 0.0
C6A C13A C18A C17A -179.3(7)
C26A Pd2A N2A C19A -138.23(14)
O4A Pd2A N2A C19A 129(4)
O2A Pd2A N2A C19A 45.3(3)
Pd1A Pd2A N2A C19A -36.29(14)
C26A Pd2A N2A C23A 36.58(13)
O4A Pd2A N2A C23A -56(4)
O2A Pd2A N2A C23A -139.8(3)
Pd1A Pd2A N2A C23A 138.53(12)
C23A N2A C19A C20A 0.0
Pd2A N2A C19A C20A 175.02(12)
N2A C19A C20A C21A 0.0
C19A C20A C21A C22A 0.0
C20A C21A C22A C23A 0.0
C21A C22A C23A N2A 0.0
C21A C22A C23A C24A -172.8(5)
C19A N2A C23A C22A 0.0
Pd2A N2A C23A C22A -174.62(12)
C19A N2A C23A C24A 173.1(5)
Pd2A N2A C23A C24A -1.5(5)
C22A C23A C24A C25A 125.5(5)
N2A C23A C24A C25A -47.5(7)
C22A C23A C24A C31A -98.8(5)
N2A C23A C24A C31A 88.2(6)
C31A C24A C25A C26A -76.6(12)
C23A C24A C25A C26A 46.5(8)
C31A C24A C25A C30A 101.5(9)
C23A C24A C25A C30A -135.4(5)
C30A C25A C26A C27A 0.0
C24A C25A C26A C27A 178.0(6)
C30A C25A C26A Pd2A -175.5(3)
C24A C25A C26A Pd2A 2.4(7)
N2A Pd2A C26A C27A 146.07(17)
O4A Pd2A C26A C27A -39.9(4)
O2A Pd2A C26A C27A -110(7)
Pd1A Pd2A C26A C27A 40.12(13)
N2A Pd2A C26A C25A -38.4(3)
O4A Pd2A C26A C25A 135.7(5)
O2A Pd2A C26A C25A 66(7)
Pd1A Pd2A C26A C25A -144.3(2)
C25A C26A C27A C28A 0.0
Pd2A C26A C27A C28A 175.6(3)
C26A C27A C28A C29A 0.0
C27A C28A C29A C30A 0.0
C28A C29A C30A C25A 0.0
C26A C25A C30A C29A 0.0
C24A C25A C30A C29A -178.1(6)
C25A C24A C31A C32A 36.6(14)
C23A C24A C31A C32A -92.0(8)
C25A C24A C31A C36A -130.1(7)
C23A C24A C31A C36A 101.3(4)
C36A C31A C32A C33A 0.0
C24A C31A C32A C33A -166.4(8)
C31A C32A C33A C34A 0.0
C32A C33A C34A C35A 0.0
C33A C34A C35A C36A 0.0
C34A C35A C36A C31A 0.0
C32A C31A C36A C35A 0.0
C24A C31A C36A C35A 166.8(8)
Pd1A O1A C37A O2A -7(3)
Pd1A O1A C37A C38A 170.2(14)
Pd2A O2A C37A O1A 5(3)
Pd2A O2A C37A C38A -173.1(13)
Pd2A O4A C39A O3A -15(3)
Pd2A O4A C39A C40A 171.1(12)
Pd1A O3A C39A O4A 14(3)
Pd1A O3A C39A C40A -172.3(10)
N1B Pd1B Pd2B C26B 88.4(3)
C8B Pd1B Pd2B C26B -5.5(2)
O3B Pd1B Pd2B C26B 177.8(4)
O1B Pd1B Pd2B C26B -89.5(3)
N1B Pd1B Pd2B N2B -3.0(3)
C8B Pd1B Pd2B N2B -96.9(2)
O3B Pd1B Pd2B N2B 86.3(4)
O1B Pd1B Pd2B N2B 179.0(3)
N1B Pd1B Pd2B O2B 178.2(4)
C8B Pd1B Pd2B O2B 84.3(4)
O3B Pd1B Pd2B O2B -92.4(5)
O1B Pd1B Pd2B O2B 0.3(4)
N1B Pd1B Pd2B O4B -89.9(5)
C8B Pd1B Pd2B O4B 176.2(4)
O3B Pd1B Pd2B O4B -0.6(6)
O1B Pd1B Pd2B O4B 92.1(5)
N1B Pd1B O1B C37B -163(3)
C8B Pd1B O1B C37B -106.9(13)
O3B Pd1B O1B C37B 79.4(13)
Pd2B Pd1B O1B C37B -0.5(13)
C26B Pd2B O2B C37B 103.8(11)
N2B Pd2B O2B C37B -162(5)
O4B Pd2B O2B C37B -81.4(12)
Pd1B Pd2B O2B C37B -0.3(11)
N1B Pd1B O3B C39B 111.6(14)
C8B Pd1B O3B C39B -148(3)
O1B Pd1B O3B C39B -73.9(14)
Pd2B Pd1B O3B C39B 3.0(14)
C26B Pd2B O4B C39B -166(3)
N2B Pd2B O4B C39B -105.9(17)
O2B Pd2B O4B C39B 77.9(18)
Pd1B Pd2B O4B C39B -2.1(17)
C8B Pd1B N1B C1B -141.0(5)
O3B Pd1B N1B C1B 32.6(6)
O1B Pd1B N1B C1B -85(3)
Pd2B Pd1B N1B C1B 113.1(5)
C8B Pd1B N1B C5B 45.3(6)
O3B Pd1B N1B C5B -141.1(7)
O1B Pd1B N1B C5B 101(3)
Pd2B Pd1B N1B C5B -60.5(6)
C5B N1B C1B C2B 0.0
Pd1B N1B C1B C2B -173.9(6)
N1B C1B C2B C3B 0.0
C1B C2B C3B C4B 0.0
C2B C3B C4B C5B 0.0
C3B C4B C5B N1B 0.0
C3B C4B C5B C6B 177.6(11)
C1B N1B C5B C4B 0.0
Pd1B N1B C5B C4B 173.4(7)
C1B N1B C5B C6B -177.8(10)
Pd1B N1B C5B C6B -4.4(11)
C4B C5B C6B C13B -5.0(14)
N1B C5B C6B C13B 172.7(7)
C4B C5B C6B C7B 129.4(7)
N1B C5B C6B C7B -52.9(10)
C5B C6B C7B C8B 56.9(7)
C13B C6B C7B C8B -169.7(5)
C5B C6B C7B C12B -115.0(7)
C13B C6B C7B C12B 18.3(10)
C12B C7B C8B C9B 0.0
C6B C7B C8B C9B -172.1(5)
C12B C7B C8B Pd1B 170.6(3)
C6B C7B C8B Pd1B -1.5(6)
N1B Pd1B C8B C9B 131.4(2)
O3B Pd1B C8B C9B 31(4)
O1B Pd1B C8B C9B -43.4(3)
Pd2B Pd1B C8B C9B -119.48(8)
N1B Pd1B C8B C7B -39.1(3)
O3B Pd1B C8B C7B -140(3)
O1B Pd1B C8B C7B 146.0(4)
Pd2B Pd1B C8B C7B 70.0(2)
C7B C8B C9B C10B 0.0
Pd1B C8B C9B C10B -170.4(3)
C8B C9B C10B C11B 0.0
C9B C10B C11B C12B 0.0
C10B C11B C12B C7B 0.0
C8B C7B C12B C11B 0.0
C6B C7B C12B C11B 171.8(6)
C5B C6B C13B C18B -115.9(7)
C7B C6B C13B C18B 111.8(5)
C5B C6B C13B C14B 58.2(14)
C7B C6B C13B C14B -74.1(12)
C18B C13B C14B C15B 0.0
C6B C13B C14B C15B -174.0(11)
C13B C14B C15B C16B 0.0
C14B C15B C16B C17B 0.0
C15B C16B C17B C18B 0.0
C16B C17B C18B C13B 0.0
C14B C13B C18B C17B 0.0
C6B C13B C18B C17B 174.2(10)
C26B Pd2B N2B C19B -134.60(17)
O2B Pd2B N2B C19B 131(5)
O4B Pd2B N2B C19B 50.4(4)
Pd1B Pd2B N2B C19B -30.41(19)
C26B Pd2B N2B C23B 40.73(14)
O2B Pd2B N2B C23B -54(5)
O4B Pd2B N2B C23B -134.3(4)
Pd1B Pd2B N2B C23B 144.92(13)
C23B N2B C19B C20B 0.0
Pd2B N2B C19B C20B 175.30(16)
N2B C19B C20B C21B 0.0
C19B C20B C21B C22B 0.0
C20B C21B C22B C23B 0.0
C21B C22B C23B N2B 0.0
C21B C22B C23B C24B -174.7(5)
C19B N2B C23B C22B 0.0
Pd2B N2B C23B C22B -175.37(15)
C19B N2B C23B C24B 174.9(5)
Pd2B N2B C23B C24B -0.5(5)
C22B C23B C24B C25B 118.2(5)
N2B C23B C24B C25B -56.6(7)
C22B C23B C24B C31B -111.8(4)
N2B C23B C24B C31B 73.4(7)
C31B C24B C25B C26B -64.8(13)
C23B C24B C25B C26B 56.5(7)
C31B C24B C25B C30B 116.4(8)
C23B C24B C25B C30B -122.2(5)
C24B C25B C26B C27B -178.7(7)
C30B C25B C26B C27B 0.0
C24B C25B C26B Pd2B -0.6(8)
C30B C25B C26B Pd2B 178.1(3)
N2B Pd2B C26B C25B -43.2(3)
O2B Pd2B C26B C25B 133.0(4)
O4B Pd2B C26B C25B 17(4)
Pd1B Pd2B C26B C25B -146.6(3)
N2B Pd2B C26B C27B 134.8(2)
O2B Pd2B C26B C27B -48.9(3)
O4B Pd2B C26B C27B -165(4)
Pd1B Pd2B C26B C27B 31.49(16)
C25B C26B C27B C28B 0.0
Pd2B C26B C27B C28B -178.1(3)
C26B C27B C28B C29B 0.0
C27B C28B C29B C30B 0.0
C28B C29B C30B C25B 0.0
C24B C25B C30B C29B 178.7(7)
C26B C25B C30B C29B 0.0
C25B C24B C31B C32B -32.4(11)
C23B C24B C31B C32B -155.9(5)
C25B C24B C31B C36B 151.5(8)
C23B C24B C31B C36B 28.0(7)
C36B C31B C32B C33B 0.0
C24B C31B C32B C33B -176.5(4)
C31B C32B C33B C34B 0.0
C32B C33B C34B C35B 0.0
C33B C34B C35B C36B 0.0
C34B C35B C36B C31B 0.0
C32B C31B C36B C35B 0.0
C24B C31B C36B C35B 175.9(5)
Pd1B O1B C37B O2B 0(2)
Pd1B O1B C37B C38B -176.8(13)
Pd2B O2B C37B O1B 0(2)
Pd2B O2B C37B C38B 177.1(13)
Pd2B O4B C39B O3B 6(3)
Pd2B O4B C39B C40B -175.5(13)
Pd1B O3B C39B O4B -7(3)
Pd1B O3B C39B C40B 174.9(13)
